data_2023089
loop_
_publ_author_name
'N\"ather, Christian'
'Jess, Inke'

_publ_section_title
;
 Synthesis, crystal structure and thermal properties of the dinuclear
 complex bis(\m-4-methylpyridine N-oxide-\k2
 O:O)bis[(methanol-\kO)(4-methylpyridine
 N-oxide-\kO)bis(thiocyanato-\kN)cobalt(II)]
;
_journal_coeditor_code JP2005
_journal_issue 5
_journal_name_full 'Acta Crystallographica Section E Crystallographic Communications'
_journal_paper_doi 10.1107/S2056989024003128
_journal_volume 80
_journal_year 2024
_chemical_formula_iupac '[Co2 (N C S)4 (C6 H7 N1 O1)4 (C1 H4 O1)2]'
_chemical_formula_moiety 'C30 H36 Co2 N8 O6 S4'
_chemical_formula_sum 'C30 H36 Co2 N8 O6 S4'
_chemical_formula_weight 850.77
_chemical_name_systematic
;Bis(\m-4-methylpyridine
<i>N</i>-oxide-\k^2^<i>O</i>:<i>O</i>)bis[(methanol-\k<i>O</i>)(4-methylpyridine <i>N</i>-oxide-\k<i>O</i>)bis(thiocyanato-\k<i>N</i>)cobalt(II)]
;
_space_group_crystal_system monoclinic
_space_group_IT_number 14
_space_group_name_Hall '-P 2yn'
_space_group_name_H-M_alt 'P 1 21/n 1'
_atom_sites_solution_hydrogens geom
_atom_sites_solution_primary dual
_audit_creation_method
;
Olex2 1.3-ac4
(compiled 2020.11.27 svn.r5f609507 for Rigaku Oxford Diffraction, GUI svn.r6214)
;
_cell_angle_alpha 90
_cell_angle_beta 97.0894(11)
_cell_angle_gamma 90
_cell_formula_units_Z 2
_cell_length_a 11.46665(13)
_cell_length_b 12.37103(15)
_cell_length_c 13.58185(17)
_cell_measurement_reflns_used 9687
_cell_measurement_temperature 100.00(10)
_cell_measurement_theta_max 80.1060
_cell_measurement_theta_min 4.7590
_cell_volume 1911.91(4)
_computing_cell_refinement
;
CrysAlisPro 1.171.42.90a (Rigaku OD, 2023)
;
_computing_data_collection
;
CrysAlisPro 1.171.42.90a (Rigaku OD, 2023)
;
_computing_data_reduction
;
CrysAlisPro 1.171.42.90a (Rigaku OD, 2023)
;
_computing_molecular_graphics
;
DIAMOND (Brandenburg & Putz, 1999) and XP in SHELXTL-PC (Sheldrick,
2008)
;
_computing_publication_material
;
Publcif (Westrip, 2010)
;
_computing_structure_refinement
;
<i>SHELXL2016/6</i> (Sheldrick, 2015b)
;
_computing_structure_solution
;
<i>SHELXT2014/5</i> (Sheldrick, 2015a)
;
_diffrn_ambient_temperature 100.00(10)
_diffrn_detector 'Hybrid Pixel Array Detector'
_diffrn_detector_area_resol_mean 10.0000
_diffrn_measured_fraction_theta_full 1.000
_diffrn_measured_fraction_theta_max 0.979
_diffrn_measurement_device 'four-circle diffractometer'
_diffrn_measurement_device_type 'XtaLAB Synergy, Dualflex, HyPix'
_diffrn_measurement_method '\w scans'
_diffrn_radiation_monochromator mirror
_diffrn_radiation_probe x-ray
_diffrn_radiation_type 'Cu K\a'
_diffrn_radiation_wavelength 1.54184
_diffrn_reflns_av_R_equivalents 0.0239
_diffrn_reflns_av_unetI/netI 0.0181
_diffrn_reflns_limit_h_max 14
_diffrn_reflns_limit_h_min -14
_diffrn_reflns_limit_k_max 15
_diffrn_reflns_limit_k_min -14
_diffrn_reflns_limit_l_max 17
_diffrn_reflns_limit_l_min -16
_diffrn_reflns_number 13370
_diffrn_reflns_theta_full 67.684
_diffrn_reflns_theta_max 80.567
_diffrn_reflns_theta_min 4.767
_diffrn_source 'micro-focus sealed X-ray tube'
_exptl_absorpt_coefficient_mu 9.269
_exptl_absorpt_correction_T_max 1.00000
_exptl_absorpt_correction_T_min 0.52882
_exptl_absorpt_correction_type multi-scan
_exptl_absorpt_process_details
;
(CrysAlisPro; Rigaku OD, 2023)
;
_exptl_crystal_colour violet
_exptl_crystal_density_diffrn 1.478
_exptl_crystal_description block
_exptl_crystal_F_000 876
_exptl_crystal_size_max 0.21
_exptl_crystal_size_mid 0.14
_exptl_crystal_size_min 0.1
_refine_diff_density_max 0.666
_refine_diff_density_min -0.570
_refine_ls_extinction_method none
_refine_ls_goodness_of_fit_ref 1.087
_refine_ls_hydrogen_treatment mixed
_refine_ls_matrix_type full
_refine_ls_number_parameters 231
_refine_ls_number_reflns 4111
_refine_ls_number_restraints 0
_refine_ls_restrained_S_all 1.087
_refine_ls_R_factor_all 0.0385
_refine_ls_R_factor_gt 0.0376
_refine_ls_shift/su_max 0.001
_refine_ls_shift/su_mean 0.000
_refine_ls_structure_factor_coef Fsqd
_refine_ls_weighting_details 'w=1/[\s^2^(Fo^2^)+(0.0563P)^2^+1.4735P] where P=(Fo^2^+2Fc^2^)/3'
_refine_ls_weighting_scheme calc
_refine_ls_wR_factor_gt 0.1024
_refine_ls_wR_factor_ref 0.1030
_reflns_number_gt 3945
_reflns_number_total 4111
_reflns_threshold_expression 'I > 2\s(I)'
_cod_data_source_file jp2005.cif
_cod_data_source_block 1
_cod_database_code 2023089
_shelx_space_group_comment
;
The symmetry employed for this shelxl refinement is uniquely defined
by the following loop, which should always be used as a source of
symmetry information in preference to the above space-group names.
They are only intended as comments.
;

loop_
_space_group_symop_operation_xyz
'x, y, z'
'-x+1/2, y+1/2, -z+1/2'
'-x, -y, -z'
'x-1/2, -y-1/2, z-1/2'

loop_
_atom_site_type_symbol
_atom_site_label
_atom_site_fract_x
_atom_site_fract_y
_atom_site_fract_z
_atom_site_U_iso_or_equiv
_atom_site_adp_type
_atom_site_calc_flag
_atom_site_occupancy
_atom_site_disorder_assembly
_atom_site_disorder_group
Co Co1 0.52596(3) 0.09188(3) 0.59292(2) 0.02238(11) Uani d 1 . .
N N1 0.68049(16) 0.13883(15) 0.67419(14) 0.0275(4) Uani d 1 . .
C C1 0.77744(19) 0.15936(17) 0.70365(15) 0.0251(4) Uani d 1 . .
S S1 0.91377(5) 0.18723(5) 0.74606(5) 0.03513(15) Uani d 1 . .
N N2 0.41432(16) 0.18148(15) 0.67148(14) 0.0289(4) Uani d 1 . .
C C2 0.3463(2) 0.24201(18) 0.69672(16) 0.0293(4) Uani d 1 . .
S S2 0.25069(6) 0.32838(5) 0.72994(5) 0.04178(17) Uani d 1 . .
O O11 0.53273(15) 0.20122(12) 0.47994(11) 0.0309(3) Uani d 1 . .
N N11 0.58635(16) 0.29720(15) 0.49406(13) 0.0272(4) Uani d 1 . .
C C11 0.5698(2) 0.3592(2) 0.57280(18) 0.0364(5) Uani d 1 . .
H H11 0.520567 0.334127 0.619345 0.044 Uiso calc 1 . .
C C12 0.6237(3) 0.4587(2) 0.58635(19) 0.0393(6) Uani d 1 . .
H H12 0.612097 0.501094 0.642635 0.047 Uiso calc 1 . .
C C13 0.6944(2) 0.4972(2) 0.51892(17) 0.0339(5) Uani d 1 . .
C C14 0.7098(2) 0.4312(2) 0.43895(18) 0.0357(5) Uani d 1 . .
H H14 0.758612 0.454784 0.391503 0.043 Uiso calc 1 . .
C C15 0.6552(2) 0.3316(2) 0.42736(17) 0.0322(5) Uani d 1 . .
H H15 0.666465 0.287397 0.372102 0.039 Uiso calc 1 . .
C C16 0.7506(3) 0.6070(2) 0.53342(19) 0.0409(6) Uani d 1 . .
H H16A 0.814718 0.613082 0.492246 0.061 Uiso calc 1 . .
H H16B 0.781897 0.616432 0.603361 0.061 Uiso calc 1 . .
H H16C 0.691764 0.663039 0.514100 0.061 Uiso calc 1 . .
O O21 0.39294(13) 0.02026(13) 0.49327(12) 0.0287(3) Uani d 1 . .
N N21 0.28216(15) 0.05826(15) 0.48253(13) 0.0242(3) Uani d 1 . .
C C21 0.21856(19) 0.04578(18) 0.55877(17) 0.0283(4) Uani d 1 . .
H H21 0.248923 0.004642 0.615235 0.034 Uiso calc 1 . .
C C22 0.1092(2) 0.09302(19) 0.55439(18) 0.0310(5) Uani d 1 . .
H H22 0.064668 0.084973 0.608466 0.037 Uiso calc 1 . .
C C23 0.0632(2) 0.15256(19) 0.47132(18) 0.0316(5) Uani d 1 . .
C C24 0.1299(2) 0.15751(19) 0.39241(18) 0.0325(5) Uani d 1 . .
H H24 0.099213 0.193206 0.332881 0.039 Uiso calc 1 . .
C C25 0.2396(2) 0.11137(18) 0.39968(17) 0.0297(4) Uani d 1 . .
H H25 0.285208 0.117040 0.346108 0.036 Uiso calc 1 . .
C C26 -0.0518(2) 0.2114(2) 0.4683(2) 0.0418(6) Uani d 1 . .
H H26A -0.068918 0.248973 0.404593 0.063 Uiso calc 0.5 . .
H H26B -0.046939 0.264182 0.522437 0.063 Uiso calc 0.5 . .
H H26C -0.114632 0.159457 0.475782 0.063 Uiso calc 0.5 . .
H H26D -0.084742 0.199435 0.530615 0.063 Uiso calc 0.5 . .
H H26E -0.106720 0.184226 0.412771 0.063 Uiso calc 0.5 . .
H H26F -0.039027 0.288951 0.459426 0.063 Uiso calc 0.5 . .
O O31 0.49549(16) -0.04034(13) 0.68691(12) 0.0340(4) Uani d 1 . .
H H31 0.495536 -0.104304 0.666149 0.061(11) Uiso calc 1 . .
C C31 0.5284(2) -0.0392(2) 0.79179(18) 0.0373(5) Uani d 1 . .
H H31A 0.611351 -0.059417 0.806657 0.056 Uiso calc 1 . .
H H31B 0.479797 -0.090838 0.823227 0.056 Uiso calc 1 . .
H H31C 0.516711 0.033542 0.817470 0.056 Uiso calc 1 . .

loop_
_atom_site_aniso_label
_atom_site_aniso_U_11
_atom_site_aniso_U_22
_atom_site_aniso_U_33
_atom_site_aniso_U_12
_atom_site_aniso_U_13
_atom_site_aniso_U_23
Co1 0.02249(18) 0.02112(18) 0.02309(18) -0.00307(12) 0.00103(12) -0.00346(12)
N1 0.0264(9) 0.0278(9) 0.0269(9) -0.0040(7) -0.0024(7) -0.0050(7)
C1 0.0333(11) 0.0209(9) 0.0213(9) 0.0016(8) 0.0046(8) -0.0018(7)
S1 0.0250(3) 0.0377(3) 0.0412(3) -0.0034(2) -0.0017(2) -0.0031(2)
N2 0.0284(9) 0.0286(9) 0.0302(9) 0.0000(7) 0.0059(7) -0.0062(7)
C2 0.0368(11) 0.0288(11) 0.0222(10) -0.0063(9) 0.0032(8) 0.0025(8)
S2 0.0547(4) 0.0415(3) 0.0316(3) 0.0200(3) 0.0152(3) 0.0069(2)
O11 0.0412(9) 0.0245(7) 0.0257(7) -0.0083(6) -0.0016(6) 0.0000(6)
N11 0.0324(9) 0.0234(9) 0.0245(8) -0.0032(7) -0.0013(7) 0.0025(7)
C11 0.0514(14) 0.0278(11) 0.0316(12) -0.0054(10) 0.0113(10) -0.0004(9)
C12 0.0575(16) 0.0279(12) 0.0338(12) -0.0083(11) 0.0102(11) -0.0009(9)
C13 0.0397(12) 0.0307(11) 0.0296(11) -0.0060(10) -0.0028(9) 0.0058(9)
C14 0.0378(12) 0.0380(12) 0.0308(12) -0.0095(10) 0.0022(10) 0.0034(10)
C15 0.0339(11) 0.0345(12) 0.0275(11) -0.0022(9) 0.0008(9) -0.0001(9)
C16 0.0539(16) 0.0353(13) 0.0318(12) -0.0149(11) -0.0009(11) 0.0051(10)
O21 0.0207(7) 0.0321(8) 0.0322(8) -0.0013(6) -0.0005(6) -0.0131(6)
N21 0.0197(8) 0.0234(8) 0.0291(9) -0.0031(7) 0.0012(6) -0.0051(7)
C21 0.0262(10) 0.0288(11) 0.0293(10) -0.0052(8) 0.0010(8) 0.0013(8)
C22 0.0243(10) 0.0362(12) 0.0329(12) -0.0039(8) 0.0052(9) -0.0026(9)
C23 0.0273(10) 0.0302(11) 0.0358(12) -0.0021(9) -0.0026(9) -0.0072(9)
C24 0.0369(12) 0.0274(11) 0.0317(11) -0.0010(9) -0.0012(9) -0.0008(9)
C25 0.0330(11) 0.0275(10) 0.0288(11) -0.0044(9) 0.0046(9) -0.0033(9)
C26 0.0310(12) 0.0459(15) 0.0467(15) 0.0076(11) -0.0025(10) -0.0067(12)
O31 0.0465(9) 0.0235(8) 0.0328(8) -0.0070(7) 0.0085(7) -0.0028(6)
C31 0.0445(13) 0.0345(12) 0.0330(12) -0.0045(10) 0.0053(10) 0.0029(10)

loop_
_atom_type_symbol
_atom_type_description
_atom_type_scat_dispersion_real
_atom_type_scat_dispersion_imag
_atom_type_scat_source
C C 0.0181 0.0091 'International Tables Vol C Tables 4.2.6.8 and 6.1.1.4'
H H 0.0000 0.0000 'International Tables Vol C Tables 4.2.6.8 and 6.1.1.4'
Co Co -2.3653 3.6143 'International Tables Vol C Tables 4.2.6.8 and 6.1.1.4'
N N 0.0311 0.0180 'International Tables Vol C Tables 4.2.6.8 and 6.1.1.4'
O O 0.0492 0.0322 'International Tables Vol C Tables 4.2.6.8 and 6.1.1.4'
S S 0.3331 0.5567 'International Tables Vol C Tables 4.2.6.8 and 6.1.1.4'

loop_
_geom_angle_atom_site_label_1
_geom_angle_atom_site_label_2
_geom_angle_atom_site_label_3
_geom_angle_site_symmetry_1
_geom_angle_site_symmetry_3
_geom_angle
_geom_angle_publ_flag
N1 Co1 N2 . . 96.79(7) y
N1 Co1 O11 . . 96.07(7) y
N1 Co1 O21 . 3_656 94.26(7) y
N1 Co1 O21 . . 166.79(7) y
N1 Co1 O31 . . 95.14(7) y
N2 Co1 O21 . 3_656 167.69(7) y
N2 Co1 O21 . . 96.37(7) y
N2 Co1 O31 . . 86.85(7) y
O11 Co1 N2 . . 96.57(7) y
O11 Co1 O21 . . 83.57(6) y
O11 Co1 O21 . 3_656 87.62(7) y
O11 Co1 O31 . . 167.80(6) y
O21 Co1 O21 3_656 . 72.53(6) y
O21 Co1 O31 3_656 . 86.77(7) y
O21 Co1 O31 . . 84.42(7) y
C1 N1 Co1 . . 166.57(18) ?
N1 C1 S1 . . 179.4(2) ?
C2 N2 Co1 . . 165.94(18) ?
N2 C2 S2 . . 178.8(2) ?
N11 O11 Co1 . . 122.38(12) ?
O11 N11 C11 . . 120.70(19) ?
O11 N11 C15 . . 118.81(19) ?
C15 N11 C11 . . 120.5(2) ?
N11 C11 H11 . . 119.7 ?
N11 C11 C12 . . 120.6(2) ?
C12 C11 H11 . . 119.7 ?
C11 C12 H12 . . 119.7 ?
C11 C12 C13 . . 120.6(2) ?
C13 C12 H12 . . 119.7 ?
C12 C13 C14 . . 117.3(2) ?
C12 C13 C16 . . 120.1(2) ?
C14 C13 C16 . . 122.6(2) ?
C13 C14 H14 . . 119.5 ?
C15 C14 C13 . . 120.9(2) ?
C15 C14 H14 . . 119.5 ?
N11 C15 C14 . . 120.1(2) ?
N11 C15 H15 . . 120.0 ?
C14 C15 H15 . . 120.0 ?
C13 C16 H16A . . 109.5 ?
C13 C16 H16B . . 109.5 ?
C13 C16 H16C . . 109.5 ?
H16A C16 H16B . . 109.5 ?
H16A C16 H16C . . 109.5 ?
H16B C16 H16C . . 109.5 ?
Co1 O21 Co1 3_656 . 107.47(6) ?
N21 O21 Co1 . 3_656 130.26(12) ?
N21 O21 Co1 . . 121.46(12) ?
O21 N21 C21 . . 118.04(18) ?
C25 N21 O21 . . 120.21(18) ?
C25 N21 C21 . . 121.67(19) ?
N21 C21 H21 . . 120.2 ?
N21 C21 C22 . . 119.6(2) ?
C22 C21 H21 . . 120.2 ?
C21 C22 H22 . . 119.7 ?
C21 C22 C23 . . 120.6(2) ?
C23 C22 H22 . . 119.7 ?
C22 C23 C26 . . 121.4(2) ?
C24 C23 C22 . . 117.2(2) ?
C24 C23 C26 . . 121.4(2) ?
C23 C24 H24 . . 119.6 ?
C25 C24 C23 . . 120.7(2) ?
C25 C24 H24 . . 119.6 ?
N21 C25 C24 . . 119.9(2) ?
N21 C25 H25 . . 120.0 ?
C24 C25 H25 . . 120.0 ?
C23 C26 H26A . . 109.5 ?
C23 C26 H26B . . 109.5 ?
C23 C26 H26C . . 109.5 ?
C23 C26 H26D . . 109.5 ?
C23 C26 H26E . . 109.5 ?
C23 C26 H26F . . 109.5 ?
H26A C26 H26B . . 109.5 ?
H26A C26 H26C . . 109.5 ?
H26A C26 H26D . . 141.1 ?
H26A C26 H26E . . 56.3 ?
H26A C26 H26F . . 56.3 ?
H26B C26 H26C . . 109.5 ?
H26B C26 H26D . . 56.3 ?
H26B C26 H26E . . 141.1 ?
H26B C26 H26F . . 56.3 ?
H26C C26 H26D . . 56.3 ?
H26C C26 H26E . . 56.3 ?
H26C C26 H26F . . 141.1 ?
H26D C26 H26E . . 109.5 ?
H26D C26 H26F . . 109.5 ?
H26E C26 H26F . . 109.5 ?
Co1 O31 H31 . . 121.0 ?
C31 O31 Co1 . . 123.18(14) ?
C31 O31 H31 . . 109.5 ?
O31 C31 H31A . . 109.5 ?
O31 C31 H31B . . 109.5 ?
O31 C31 H31C . . 109.5 ?
H31A C31 H31B . . 109.5 ?
H31A C31 H31C . . 109.5 ?
H31B C31 H31C . . 109.5 ?

loop_
_geom_bond_atom_site_label_1
_geom_bond_atom_site_label_2
_geom_bond_site_symmetry_2
_geom_bond_distance
_geom_bond_publ_flag
Co1 N1 . 2.0525(18) y
Co1 N2 . 2.0840(18) y
Co1 O11 . 2.0543(16) y
Co1 O21 . 2.1057(15) y
Co1 O21 3_656 2.1043(15) y
Co1 O31 . 2.1301(16) y
N1 C1 . 1.162(3) ?
C1 S1 . 1.635(2) ?
N2 C2 . 1.163(3) ?
C2 S2 . 1.634(2) ?
O11 N11 . 1.340(2) ?
N11 C11 . 1.348(3) ?
N11 C15 . 1.342(3) ?
C11 H11 . 0.9500 ?
C11 C12 . 1.379(3) ?
C12 H12 . 0.9500 ?
C12 C13 . 1.380(3) ?
C13 C14 . 1.388(4) ?
C13 C16 . 1.506(3) ?
C14 H14 . 0.9500 ?
C14 C15 . 1.382(3) ?
C15 H15 . 0.9500 ?
C16 H16A . 0.9800 ?
C16 H16B . 0.9800 ?
C16 H16C . 0.9800 ?
O21 N21 . 1.345(2) ?
N21 C21 . 1.347(3) ?
N21 C25 . 1.342(3) ?
C21 H21 . 0.9500 ?
C21 C22 . 1.378(3) ?
C22 H22 . 0.9500 ?
C22 C23 . 1.395(3) ?
C23 C24 . 1.393(3) ?
C23 C26 . 1.503(3) ?
C24 H24 . 0.9500 ?
C24 C25 . 1.373(3) ?
C25 H25 . 0.9500 ?
C26 H26A . 0.9800 ?
C26 H26B . 0.9800 ?
C26 H26C . 0.9800 ?
C26 H26D . 0.9800 ?
C26 H26E . 0.9800 ?
C26 H26F . 0.9800 ?
O31 H31 . 0.8400 ?
O31 C31 . 1.428(3) ?
C31 H31A . 0.9800 ?
C31 H31B . 0.9800 ?
C31 H31C . 0.9800 ?

loop_
_geom_hbond_atom_site_label_D
_geom_hbond_atom_site_label_H
_geom_hbond_atom_site_label_A
_geom_hbond_site_symmetry_A
_geom_hbond_distance_DH
_geom_hbond_distance_HA
_geom_hbond_distance_DA
_geom_hbond_angle_DHA
C11 H11 N2 . 0.95 2.40 3.225(3) 144.9
C12 H12 S1 2_656 0.95 2.79 3.688(3) 157.9
C15 H15 S2 4_665 0.95 2.68 3.609(3) 166.8
C21 H21 S2 2_546 0.95 3.03 3.917(2) 156.2
C22 H22 S1 1_455 0.95 2.98 3.821(2) 148.1
O31 H31 S1 2_646 0.84 2.97 3.6106(18) 134.2
O31 H31 O11 3_656 0.84 2.31 3.003(2) 140.6
C31 H31B S2 2_546 0.98 2.83 3.575(3) 133.0
